data_2016690
loop_
_publ_author_name
'Trilleras, Jorge'
'Quiroga, Jairo'
'Low, John N.'
'Cobo, Justo'
'Glidewell, Christopher'

_publ_section_title
;
 10-Ethyl-4-oxo-2,3,4,10-tetrahydropyrimido[4,5-<i>b</i>]quinolin-2-iminium
 4-toluenesulfonate: a polarized electronic structure in the cation and
 a hydrogen-bonded sheet structure
;
_journal_coeditor_code SK3244
_journal_issue 7
_journal_name_full 'Acta Crystallographica Section C'
_journal_page_first o382
_journal_page_last o384
_journal_paper_doi 10.1107/S0108270108016995
_journal_volume 64
_journal_year 2008
_chemical_formula_iupac 'C13 H13 N4 O - , C7 H7 O3 S -'
_chemical_formula_moiety 'C13 H13 N4 O - , C7 H7 O3 S -'
_chemical_formula_sum 'C20 H20 N4 O4 S'
_chemical_formula_weight 412.46
_chemical_name_systematic
;
10-Ethyl-4-oxo-2,3,4,10-tetrahydropyrimido[4,5-b]quinolin-2-iminium
4-toluenesulfonate
;
_space_group_IT_number 14
_symmetry_cell_setting monoclinic
_symmetry_space_group_name_Hall '-P 2yn'
_symmetry_space_group_name_H-M 'P 1 21/n 1'
_atom_sites_solution_hydrogens geom
_atom_sites_solution_primary direct
_atom_sites_solution_secondary difmap
_cell_angle_alpha 90.00
_cell_angle_beta 90.245(5)
_cell_angle_gamma 90.00
_cell_formula_units_Z 4
_cell_length_a 9.0213(7)
_cell_length_b 20.2880(18)
_cell_length_c 10.3932(6)
_cell_measurement_reflns_used 4370
_cell_measurement_temperature 120(2)
_cell_measurement_theta_max 27.49
_cell_measurement_theta_min 3.02
_cell_volume 1902.2(2)
_computing_cell_refinement 'DIRAX/LSQ (Duisenberg <i>et al.</i>,  2000)'
_computing_data_collection 'COLLECT (Nonius, 1999)'
_computing_data_reduction 'EVALCCD (Duisenberg <i>et al.</i>,  2003)'
_computing_molecular_graphics 'PLATON (Spek, 2003)'
_computing_publication_material
;
SHELXL97 (Sheldrick, 2008) and PRPKAPPA (Ferguson, 1999)
;
_computing_structure_refinement
;
OSCAIL (McArdle, 2003) and SHELXL97 (Sheldrick, 2008)
;
_computing_structure_solution 'SIR2004 (Burla <i>et al.</i>,  2005)'
_diffrn_ambient_temperature 120(2)
_diffrn_detector_area_resol_mean 9.091
_diffrn_measured_fraction_theta_full 0.999
_diffrn_measured_fraction_theta_max 0.999
_diffrn_measurement_device_type 'Bruker Nonius KappaCCD area-detector'
_diffrn_measurement_method '\f and \w scans'
_diffrn_radiation_monochromator graphite
_diffrn_radiation_source 'Bruker Nonius FR591 rotating anode'
_diffrn_radiation_type 'Mo K\a'
_diffrn_radiation_wavelength 0.71073
_diffrn_reflns_av_R_equivalents 0.0453
_diffrn_reflns_av_sigmaI/netI 0.0253
_diffrn_reflns_limit_h_max 11
_diffrn_reflns_limit_h_min -11
_diffrn_reflns_limit_k_max 26
_diffrn_reflns_limit_k_min -26
_diffrn_reflns_limit_l_max 13
_diffrn_reflns_limit_l_min -13
_diffrn_reflns_number 43973
_diffrn_reflns_theta_full 27.49
_diffrn_reflns_theta_max 27.49
_diffrn_reflns_theta_min 3.02
_diffrn_standards_decay_% 0
_diffrn_standards_number 0
_exptl_absorpt_coefficient_mu 0.207
_exptl_absorpt_correction_T_max 0.924
_exptl_absorpt_correction_T_min 0.920
_exptl_absorpt_correction_type multi-scan
_exptl_absorpt_process_details '(SADABS; Sheldrick, 2003)'
_exptl_crystal_colour brown
_exptl_crystal_density_diffrn 1.440
_exptl_crystal_density_method 'not measured'
_exptl_crystal_description block
_exptl_crystal_F_000 864
_exptl_crystal_size_max 0.41
_exptl_crystal_size_mid 0.40
_exptl_crystal_size_min 0.39
_refine_diff_density_max 0.665
_refine_diff_density_min -0.526
_refine_ls_extinction_method none
_refine_ls_goodness_of_fit_ref 1.076
_refine_ls_hydrogen_treatment constr
_refine_ls_matrix_type full
_refine_ls_number_parameters 265
_refine_ls_number_reflns 4370
_refine_ls_number_restraints 0
_refine_ls_restrained_S_all 1.076
_refine_ls_R_factor_all 0.0676
_refine_ls_R_factor_gt 0.0450
_refine_ls_shift/su_max 0.001
_refine_ls_shift/su_mean 0.000
_refine_ls_structure_factor_coef Fsqd
_refine_ls_weighting_details 'w = 1/[\s^2^(Fo^2^)+(0.0558P)^2^+1.7964P] where P=(Fo^2^+2Fc^2^)/3'
_refine_ls_weighting_scheme calc
_refine_ls_wR_factor_gt 0.1081
_refine_ls_wR_factor_ref 0.1267
_reflns_number_gt 3363
_reflns_number_total 4370
_reflns_threshold_expression I>2\s(I)
_cod_data_source_file sk3244.cif
_cod_data_source_block I
_cod_original_sg_symbol_H-M 'P 21/n'
_cod_database_code 2016690
_cod_database_fobs_code 2016690

loop_
_symmetry_equiv_pos_as_xyz
'x, y, z'
'-x+1/2, y+1/2, -z+1/2'
'-x, -y, -z'
'x-1/2, -y-1/2, z-1/2'

loop_
_atom_site_type_symbol
_atom_site_label
_atom_site_fract_x
_atom_site_fract_y
_atom_site_fract_z
_atom_site_U_iso_or_equiv
_atom_site_adp_type
_atom_site_calc_flag
_atom_site_refinement_flags
_atom_site_occupancy
O O4 0.64589(16) 0.54921(7) 0.33102(14) 0.0266(3) Uani d . 1
N N1 0.29440(18) 0.43190(8) 0.23268(15) 0.0194(3) Uani d . 1
N N2 0.17135(19) 0.48063(8) 0.39913(16) 0.0238(4) Uani d . 1
N N3 0.41094(18) 0.51349(8) 0.36439(15) 0.0199(3) Uani d . 1
N N10 0.42389(18) 0.38463(8) 0.06496(15) 0.0203(3) Uani d . 1
C C2 0.2930(2) 0.47483(9) 0.33136(18) 0.0199(4) Uani d . 1
C C4 0.5437(2) 0.51338(9) 0.29960(18) 0.0202(4) Uani d . 1
C C4a 0.5482(2) 0.46738(9) 0.19008(17) 0.0191(4) Uani d . 1
C C5 0.6715(2) 0.46203(10) 0.11567(18) 0.0218(4) Uani d . 1
C C5a 0.6715(2) 0.41993(9) 0.00712(18) 0.0208(4) Uani d . 1
C C6 0.7934(2) 0.41660(10) -0.07698(19) 0.0253(4) Uani d . 1
C C7 0.7895(2) 0.37683(11) -0.18338(19) 0.0277(5) Uani d . 1
C C8 0.6627(3) 0.33927(11) -0.20807(19) 0.0280(5) Uani d . 1
C C9 0.5418(2) 0.34050(10) -0.12797(19) 0.0258(4) Uani d . 1
C C9a 0.5442(2) 0.38107(9) -0.01786(18) 0.0207(4) Uani d . 1
C C10a 0.4193(2) 0.42838(9) 0.16462(17) 0.0179(4) Uani d . 1
C C101 0.2940(2) 0.34104(10) 0.04370(19) 0.0247(4) Uani d . 1
C C102 0.1849(3) 0.37210(11) -0.0497(2) 0.0310(5) Uani d . 1
S S21 0.21577(5) 0.63290(2) 0.57680(4) 0.01933(14) Uani d . 1
O O21 0.16066(18) 0.67555(8) 0.47577(13) 0.0325(4) Uani d . 1
O O22 0.36624(15) 0.60961(7) 0.55342(13) 0.0236(3) Uani d . 1
O O23 0.11580(16) 0.57842(7) 0.60677(15) 0.0312(4) Uani d . 1
C C21 0.2251(2) 0.68253(9) 0.71609(17) 0.0180(4) Uani d . 1
C C22 0.3549(2) 0.71581(10) 0.74558(19) 0.0222(4) Uani d . 1
C C23 0.3588(2) 0.75895(10) 0.84913(19) 0.0249(4) Uani d . 1
C C24 0.2331(2) 0.76964(9) 0.92384(18) 0.0225(4) Uani d . 1
C C25 0.1042(2) 0.73578(10) 0.89278(19) 0.0241(4) Uani d . 1
C C26 0.0988(2) 0.69193(10) 0.79000(18) 0.0221(4) Uani d . 1
C C241 0.2368(3) 0.81646(11) 1.0356(2) 0.0305(5) Uani d . 1
H H2A 0.0959 0.4547 0.3811 0.029 Uiso d R 1
H H2B 0.1676 0.5059 0.4678 0.029 Uiso d R 1
H H3 0.4008 0.5422 0.4272 0.024 Uiso d R 1
H H5 0.7579 0.4866 0.1367 0.026 Uiso calc R 1
H H6 0.8793 0.4422 -0.0596 0.030 Uiso calc R 1
H H7 0.8719 0.3748 -0.2398 0.033 Uiso calc R 1
H H8 0.6600 0.3120 -0.2824 0.034 Uiso calc R 1
H H9 0.4572 0.3142 -0.1467 0.031 Uiso calc R 1
H H10a 0.2442 0.3327 0.1268 0.030 Uiso calc R 1
H H10B 0.3279 0.2982 0.0091 0.030 Uiso calc R 1
H H10C 0.1460 0.4130 -0.0127 0.047 Uiso calc R 1
H H10D 0.1030 0.3415 -0.0658 0.047 Uiso calc R 1
H H10E 0.2352 0.3819 -0.1308 0.047 Uiso calc R 1
H H22 0.4411 0.7091 0.6950 0.027 Uiso calc R 1
H H23 0.4483 0.7815 0.8694 0.030 Uiso calc R 1
H H25 0.0177 0.7427 0.9428 0.029 Uiso calc R 1
H H26 0.0100 0.6687 0.7706 0.027 Uiso calc R 1
H H24a 0.2238 0.7918 1.1159 0.046 Uiso calc R 1
H H24B 0.1566 0.8487 1.0264 0.046 Uiso calc R 1
H H24C 0.3323 0.8394 1.0375 0.046 Uiso calc R 1

loop_
_atom_site_aniso_label
_atom_site_aniso_U_11
_atom_site_aniso_U_22
_atom_site_aniso_U_33
_atom_site_aniso_U_12
_atom_site_aniso_U_13
_atom_site_aniso_U_23
O4 0.0260(7) 0.0255(8) 0.0283(7) -0.0034(6) -0.0009(6) -0.0060(6)
N1 0.0244(8) 0.0147(7) 0.0192(7) -0.0007(6) 0.0020(6) -0.0023(6)
N2 0.0264(9) 0.0196(8) 0.0254(8) -0.0032(7) 0.0040(7) -0.0072(7)
N3 0.0236(8) 0.0165(8) 0.0196(8) 0.0016(6) 0.0004(6) -0.0041(6)
N10 0.0258(9) 0.0159(8) 0.0191(8) 0.0004(6) 0.0014(6) -0.0017(6)
C2 0.0240(10) 0.0149(9) 0.0209(9) 0.0007(7) -0.0009(7) 0.0021(7)
C4 0.0237(10) 0.0167(9) 0.0203(9) 0.0017(7) -0.0011(7) 0.0006(7)
C4a 0.0239(10) 0.0145(9) 0.0189(9) 0.0014(7) -0.0005(7) 0.0013(7)
C5 0.0235(10) 0.0204(9) 0.0213(9) 0.0016(8) -0.0014(7) 0.0008(7)
C5a 0.0234(10) 0.0199(9) 0.0190(9) 0.0055(8) 0.0005(7) 0.0020(7)
C6 0.0257(10) 0.0267(10) 0.0233(10) 0.0032(8) 0.0019(8) 0.0022(8)
C7 0.0304(11) 0.0315(11) 0.0213(10) 0.0094(9) 0.0047(8) 0.0020(8)
C8 0.0390(12) 0.0251(11) 0.0199(9) 0.0072(9) 0.0029(8) -0.0027(8)
C9 0.0349(11) 0.0206(10) 0.0220(9) 0.0015(8) 0.0009(8) -0.0020(8)
C9a 0.0263(10) 0.0174(9) 0.0184(9) 0.0046(8) 0.0019(7) 0.0008(7)
C10a 0.0243(10) 0.0130(8) 0.0162(8) 0.0025(7) -0.0007(7) 0.0014(7)
C101 0.0332(11) 0.0177(9) 0.0233(9) -0.0065(8) 0.0043(8) -0.0035(8)
C102 0.0320(12) 0.0312(12) 0.0299(11) -0.0089(9) -0.0033(9) -0.0032(9)
S21 0.0218(2) 0.0176(2) 0.0186(2) 0.00133(18) -0.00020(17) -0.00366(17)
O21 0.0461(9) 0.0324(8) 0.0189(7) 0.0144(7) -0.0065(6) -0.0030(6)
O22 0.0223(7) 0.0231(7) 0.0254(7) 0.0029(6) 0.0011(6) -0.0069(6)
O23 0.0291(8) 0.0268(8) 0.0377(8) -0.0098(6) 0.0075(7) -0.0123(6)
C21 0.0228(9) 0.0138(8) 0.0173(8) 0.0013(7) -0.0003(7) 0.0010(7)
C22 0.0213(10) 0.0222(10) 0.0230(9) -0.0005(8) 0.0023(8) -0.0029(8)
C23 0.0251(10) 0.0231(10) 0.0264(10) -0.0038(8) -0.0027(8) -0.0045(8)
C24 0.0316(10) 0.0173(9) 0.0185(9) 0.0040(8) -0.0032(8) -0.0011(7)
C25 0.0258(10) 0.0239(10) 0.0226(9) 0.0015(8) 0.0044(8) -0.0019(8)
C26 0.0209(9) 0.0221(10) 0.0233(9) -0.0018(8) 0.0008(7) -0.0029(8)
C241 0.0390(12) 0.0274(11) 0.0250(10) 0.0023(9) -0.0040(9) -0.0095(9)

loop_
_atom_type_symbol
_atom_type_description
_atom_type_scat_dispersion_real
_atom_type_scat_dispersion_imag
_atom_type_scat_source
C C 0.0033 0.0016 'International Tables Vol C Tables 4.2.6.8 and 6.1.1.4'
H H 0.0000 0.0000 'International Tables Vol C Tables 4.2.6.8 and 6.1.1.4'
N N 0.0061 0.0033 'International Tables Vol C Tables 4.2.6.8 and 6.1.1.4'
O O 0.0106 0.0060 'International Tables Vol C Tables 4.2.6.8 and 6.1.1.4'
S S 0.1246 0.1234 'International Tables Vol C Tables 4.2.6.8 and 6.1.1.4'

loop_
_geom_angle_atom_site_label_1
_geom_angle_atom_site_label_2
_geom_angle_atom_site_label_3
_geom_angle
_geom_angle_publ_flag
C10a N1 C2 116.69(16) no
C2 N2 H2A 118.7 no
C2 N2 H2B 121.6 no
H2A N2 H2B 119.3 no
C2 N3 C4 123.72(16) no
C2 N3 H3 118.9 no
C4 N3 H3 117.2 no
C10a N10 C9a 122.03(16) no
C10a N10 C101 118.30(16) no
C9a N10 C101 119.65(16) no
N2 C2 N1 118.54(17) no
N2 C2 N3 117.81(17) no
N1 C2 N3 123.65(17) no
O4 C4 N3 121.81(17) no
O4 C4 C4a 124.25(18) no
N3 C4 C4a 113.93(16) no
C5 C4a C10a 121.09(17) no
C5 C4a C4 120.94(17) no
C10a C4a C4 117.97(16) no
C4a C5 C5a 120.20(18) no
C4a C5 H5 119.9 no
C5a C5 H5 119.9 no
C6 C5a C5 121.70(19) no
C6 C5a C9a 119.61(18) no
C5 C5a C9a 118.68(17) no
C7 C6 C5a 120.7(2) no
C7 C6 H6 119.6 no
C5a C6 H6 119.6 no
C6 C7 C8 119.24(19) no
C6 C7 H7 120.4 no
C8 C7 H7 120.4 no
C9 C8 C7 121.99(19) no
C9 C8 H8 119.0 no
C7 C8 H8 119.0 no
C8 C9 C9a 119.5(2) no
C8 C9 H9 120.3 no
C9a C9 H9 120.3 no
N10 C9a C9 121.59(18) no
N10 C9a C5a 119.48(17) no
C9 C9a C5a 118.91(18) no
N1 C10a N10 117.75(17) no
N1 C10a C4a 124.03(17) no
N10 C10a C4a 118.22(16) no
N10 C101 C102 110.95(16) no
N10 C101 H10a 109.4 no
C102 C101 H10a 109.4 no
N10 C101 H10B 109.4 no
C102 C101 H10B 109.4 no
H10a C101 H10B 108.0 no
C101 C102 H10C 109.5 no
C101 C102 H10D 109.5 no
H10C C102 H10D 109.5 no
C101 C102 H10E 109.5 no
H10C C102 H10E 109.5 no
H10D C102 H10E 109.5 no
O21 S21 O22 112.95(9) no
O21 S21 O23 113.37(10) no
O22 S21 O23 111.48(9) no
O21 S21 C21 105.60(9) no
O22 S21 C21 106.28(9) no
O23 S21 C21 106.49(9) no
C22 C21 C26 120.34(17) no
C22 C21 S21 119.78(14) no
C26 C21 S21 119.69(15) no
C21 C22 C23 119.85(18) no
C21 C22 H22 120.1 no
C23 C22 H22 120.1 no
C22 C23 C24 120.80(18) no
C22 C23 H23 119.6 no
C24 C23 H23 119.6 no
C25 C24 C23 118.46(18) no
C25 C24 C241 120.62(19) no
C23 C24 C241 120.92(19) no
C24 C25 C26 121.46(18) no
C24 C25 H25 119.3 no
C26 C25 H25 119.3 no
C21 C26 C25 119.09(18) no
C21 C26 H26 120.5 no
C25 C26 H26 120.5 no
C24 C241 H24a 109.5 no
C24 C241 H24B 109.5 no
H24a C241 H24B 109.5 no
C24 C241 H24C 109.5 no
H24a C241 H24C 109.5 no
H24B C241 H24C 109.5 no

loop_
_geom_bond_atom_site_label_1
_geom_bond_atom_site_label_2
_geom_bond_distance
_geom_bond_publ_flag
N1 C2 1.346(2) y
C2 N3 1.364(2) y
N3 C4 1.377(2) y
C4 C4a 1.473(3) y
C4a C5 1.362(3) y
C5 C5a 1.415(3) y
C5a C6 1.410(3) y
C6 C7 1.369(3) y
C7 C8 1.397(3) y
C8 C9 1.376(3) y
C9 C9a 1.410(3) y
C9a N10 1.390(2) y
N10 C10a 1.365(2) y
C10a N1 1.335(2) y
C4a C10a 1.430(3) y
C5a C9a 1.416(3) y
C2 N2 1.312(3) y
C4 O4 1.217(2) y
N2 H2A 0.88 no
N2 H2B 0.88 no
N3 H3 0.88 no
N10 C101 1.484(3) no
C5 H5 0.95 no
C6 H6 0.95 no
C7 H7 0.95 no
C8 H8 0.95 no
C9 H9 0.95 no
C101 C102 1.516(3) no
C101 H10a 0.99 no
C101 H10B 0.99 no
C102 H10C 0.98 no
C102 H10D 0.98 no
C102 H10E 0.98 no
S21 O21 1.4471(15) no
S21 O22 1.4586(14) no
S21 O23 1.4610(15) no
S21 C21 1.7650(18) no
C21 C22 1.385(3) no
C21 C26 1.390(3) no
C22 C23 1.387(3) no
C22 H22 0.95 no
C23 C24 1.395(3) no
C23 H23 0.95 no
C24 C25 1.387(3) no
C24 C241 1.501(3) no
C25 C26 1.391(3) no
C25 H25 0.95 no
C26 H26 0.95 no
C241 H24a 0.98 no
C241 H24B 0.98 no
C241 H24C 0.98 no

loop_
_geom_hbond_atom_site_label_D
_geom_hbond_atom_site_label_H
_geom_hbond_atom_site_label_A
_geom_hbond_site_symmetry_A
_geom_hbond_distance_DH
_geom_hbond_distance_HA
_geom_hbond_distance_DA
_geom_hbond_angle_DHA
_geom_hbond_publ_flag
N2 H2A O23 3_566 0.88 2.03 2.855(2) 156 y
N2 H2B O23 . 0.88 2.11 2.976(2) 166 y
N3 H3 O22 . 0.88 1.92 2.799(2) 174 y
C23 H23 O21 4_676 0.95 2.37 3.299(3) 164 y

loop_
_geom_torsion_atom_site_label_1
_geom_torsion_atom_site_label_2
_geom_torsion_atom_site_label_3
_geom_torsion_atom_site_label_4
_geom_torsion
_geom_torsion_publ_flag
C10a N1 C2 N2 178.75(17) no
C10a N1 C2 N3 -0.5(3) no
C4 N3 C2 N2 -178.48(17) no
C4 N3 C2 N1 0.7(3) no
C2 N3 C4 O4 179.07(17) no
C2 N3 C4 C4a 0.0(3) no
O4 C4 C4a C5 0.3(3) no
N3 C4 C4a C5 179.39(17) no
O4 C4 C4a C10a -179.91(18) no
N3 C4 C4a C10a -0.8(2) no
C10a C4a C5 C5a 3.3(3) no
C4 C4a C5 C5a -176.96(17) no
C4a C5 C5a C6 175.58(18) no
C4a C5 C5a C9a -3.5(3) no
C5 C5a C6 C7 -178.24(18) no
C9a C5a C6 C7 0.8(3) no
C5a C6 C7 C8 0.0(3) no
C6 C7 C8 C9 -0.6(3) no
C7 C8 C9 C9a 0.4(3) no
C10a N10 C9a C9 -173.51(18) no
C101 N10 C9a C9 4.9(3) no
C10a N10 C9a C5a 5.3(3) no
C101 N10 C9a C5a -176.29(17) no
C8 C9 C9a N10 179.13(18) no
C8 C9 C9a C5a 0.3(3) no
C6 C5a C9a N10 -179.76(17) no
C5 C5a C9a N10 -0.7(3) no
C6 C5a C9a C9 -0.9(3) no
C5 C5a C9a C9 178.14(17) no
C2 N1 C10a N10 179.26(16) no
C2 N1 C10a C4a -0.5(3) no
C9a N10 C10a N1 174.71(17) no
C101 N10 C10a N1 -3.7(2) no
C9a N10 C10a C4a -5.5(3) no
C101 N10 C10a C4a 176.05(16) no
C5 C4a C10a N1 -179.06(18) no
C4 C4a C10a N1 1.2(3) no
C5 C4a C10a N10 1.2(3) no
C4 C4a C10a N10 -178.60(16) no
C9a N10 C101 C102 -86.8(2) y
C10a N10 C101 C102 91.7(2) y
O21 S21 C21 C22 -91.58(17) no
O22 S21 C21 C22 28.64(18) no
O23 S21 C21 C22 147.61(16) no
O21 S21 C21 C26 83.54(17) no
O22 S21 C21 C26 -156.24(15) no
O23 S21 C21 C26 -37.27(18) no
C26 C21 C22 C23 -0.2(3) no
S21 C21 C22 C23 174.84(15) no
C21 C22 C23 C24 -0.4(3) no
C22 C23 C24 C25 0.4(3) no
C22 C23 C24 C241 -179.77(19) no
C23 C24 C25 C26 0.1(3) no
C241 C24 C25 C26 -179.65(19) no
C22 C21 C26 C25 0.8(3) no
S21 C21 C26 C25 -174.28(15) no
C24 C25 C26 C21 -0.8(3) no

loop_
_cod_related_entry_id
_cod_related_entry_database
_cod_related_entry_code
1 ChemSpider 30654115
